data_4317971
loop_
_publ_author_name
'Rochelle L. White-Morris'
'Marilyn M. Olmstead'
'Feilong Jiang'
'Alan L. Balch'

_publ_section_title
;
 New Insights into the Effects of Self-Association of the Cation
 [Au{C(NHMe)2}2]+ on Its Solid State Structure and Luminescence
;
_journal_name_full 'Inorganic Chemistry'
_journal_page_first 2313
_journal_page_last 2315
_journal_paper_doi 10.1021/ic020030y
_journal_volume 41
_journal_year 2002
_chemical_formula_sum 'C6 H18 Au Cl N4 O'
_chemical_formula_weight 394.66
_chemical_name_common '[Au{C(NHMe)2}2]Cl.H2O'
_chemical_name_systematic
;
  ?
;
_space_group_IT_number 12
_symmetry_cell_setting monoclinic
_symmetry_space_group_name_Hall '-I 2y'
_symmetry_space_group_name_H-M 'I 1 2/m 1'
_atom_sites_solution_hydrogens geom
_atom_sites_solution_primary direct
_atom_sites_solution_secondary difmap
_audit_creation_method SHELXL-97
_cell_angle_alpha 90.00
_cell_angle_beta 99.2280(10)
_cell_angle_gamma 90.00
_cell_formula_units_Z 4
_cell_length_a 9.2500(4)
_cell_length_b 11.3768(5)
_cell_length_c 11.3137(7)
_cell_measurement_reflns_used 6665
_cell_measurement_temperature 90(2)
_cell_measurement_theta_max 31.3
_cell_measurement_theta_min 2.5
_cell_volume 1175.19(10)
_computing_cell_refinement 'Bruker SAINT'
_computing_data_collection 'Bruker SMART'
_computing_data_reduction 'Bruker SAINT'
_computing_molecular_graphics 'SHELXTL 5, XP (Sheldrick, 1994)'
_computing_publication_material 'SHELXL-97 (Sheldrick, 1997)'
_computing_structure_refinement 'SHELXL-97 (Sheldrick, 1997)'
_computing_structure_solution 'SHELXS-97 (Sheldrick, 1990)'
_diffrn_ambient_temperature 90(2)
_diffrn_measured_fraction_theta_full 0.945
_diffrn_measured_fraction_theta_max 0.945
_diffrn_measurement_device_type \w
_diffrn_measurement_method 8.3
_diffrn_radiation_monochromator graphite
_diffrn_radiation_source 'normal-focus sealed tube'
_diffrn_radiation_type MoK\a
_diffrn_radiation_wavelength 0.71073
_diffrn_reflns_av_R_equivalents 0.0353
_diffrn_reflns_av_sigmaI/netI 0.0268
_diffrn_reflns_limit_h_max 13
_diffrn_reflns_limit_h_min -13
_diffrn_reflns_limit_k_max 16
_diffrn_reflns_limit_k_min -15
_diffrn_reflns_limit_l_max 15
_diffrn_reflns_limit_l_min -16
_diffrn_reflns_number 14967
_diffrn_reflns_theta_full 31.41
_diffrn_reflns_theta_max 31.41
_diffrn_reflns_theta_min 2.56
_exptl_absorpt_coefficient_mu 12.719
_exptl_absorpt_correction_T_max 0.5158
_exptl_absorpt_correction_T_min 0.1061
_exptl_absorpt_correction_type multi-scan
_exptl_absorpt_process_details 'SADABS 2.03 (Sheldrick, 2001)'
_exptl_crystal_colour colorless
_exptl_crystal_density_diffrn 2.231
_exptl_crystal_description block
_exptl_crystal_F_000 744
_exptl_crystal_size_max 0.32
_exptl_crystal_size_mid 0.12
_exptl_crystal_size_min 0.06
_refine_diff_density_max 2.590
_refine_diff_density_min -2.442
_refine_diff_density_rms 0.207
_refine_ls_extinction_method none
_refine_ls_goodness_of_fit_ref 1.114
_refine_ls_hydrogen_treatment mixed
_refine_ls_matrix_type full
_refine_ls_number_parameters 66
_refine_ls_number_reflns 1923
_refine_ls_number_restraints 0
_refine_ls_restrained_S_all 1.114
_refine_ls_R_factor_all 0.0240
_refine_ls_R_factor_gt 0.0233
_refine_ls_shift/su_max 0.001
_refine_ls_shift/su_mean 0.000
_refine_ls_structure_factor_coef Fsqd
_refine_ls_weighting_details 'calc w=1/[\s^2^(Fo^2^)+(0.0336P)^2^+4.4861P] where P=(Fo^2^+2Fc^2^)/3'
_refine_ls_weighting_scheme calc
_refine_ls_wR_factor_gt 0.0599
_refine_ls_wR_factor_ref 0.0603
_reflns_number_gt 1864
_reflns_number_total 1923
_reflns_threshold_expression I>2\s(I)
_cod_data_source_file ic020030y_1.cif
_cod_data_source_block ab021c
_cod_original_sg_symbol_H-M 'I 2/m'
_cod_database_code 4317971

loop_
_symmetry_equiv_pos_as_xyz
'x, y, z'
'-x, y, -z'
'x+1/2, y+1/2, z+1/2'
'-x+1/2, y+1/2, -z+1/2'
'-x, -y, -z'
'x, -y, z'
'-x+1/2, -y+1/2, -z+1/2'
'x+1/2, -y+1/2, z+1/2'

loop_
_atom_site_label
_atom_site_type_symbol
_atom_site_fract_x
_atom_site_fract_y
_atom_site_fract_z
_atom_site_U_iso_or_equiv
_atom_site_adp_type
_atom_site_occupancy
_atom_site_symmetry_multiplicity
_atom_site_calc_flag
_atom_site_refinement_flags
_atom_site_disorder_assembly
_atom_site_disorder_group
Au1 Au 0.119039(15) 0.0000 0.614713(14) 0.01220(7) Uani 1 2 d S . .
C1 C 0.1166(3) 0.1789(3) 0.6244(3) 0.0139(6) Uani 1 1 d . . .
N1 N 0.1962(3) 0.2508(3) 0.5686(3) 0.0159(5) Uani 1 1 d . . .
H1 H 0.1877 0.3271 0.5783 0.019 Uiso 1 1 calc R . .
N2 N 0.0279(3) 0.2271(3) 0.6929(3) 0.0155(5) Uani 1 1 d . . .
H2 H -0.0204 0.1795 0.7339 0.019 Uiso 1 1 calc R . .
C2 C 0.2975(4) 0.2081(4) 0.4916(4) 0.0218(7) Uani 1 1 d . . .
H2A H 0.3922 0.1899 0.5405 0.033 Uiso 1 1 calc R . .
H2B H 0.3109 0.2688 0.4328 0.033 Uiso 1 1 calc R . .
H2C H 0.2575 0.1370 0.4497 0.033 Uiso 1 1 calc R . .
C3 C 0.0055(4) 0.3526(3) 0.7046(3) 0.0190(6) Uani 1 1 d . . .
H3A H 0.0978 0.3897 0.7405 0.028 Uiso 1 1 calc R . .
H3B H -0.0687 0.3663 0.7559 0.028 Uiso 1 1 calc R . .
H3C H -0.0276 0.3867 0.6253 0.028 Uiso 1 1 calc R . .
Cl1 Cl 0.13149(11) 0.0000 1.19552(10) 0.01521(19) Uani 1 2 d S . .
O1 O 0.2160(4) 0.0000 0.9366(3) 0.0189(7) Uani 1 2 d S . .
H1A H 0.1887 0.0000 1.0166 0.030 Uiso 1 2 d S . .
H1B H 0.1250 0.0179 0.8862 0.030 Uiso 0.50 1 d P . .

loop_
_atom_site_aniso_label
_atom_site_aniso_U_11
_atom_site_aniso_U_22
_atom_site_aniso_U_33
_atom_site_aniso_U_23
_atom_site_aniso_U_13
_atom_site_aniso_U_12
Au1 0.01228(9) 0.01075(10) 0.01397(10) 0.000 0.00332(6) 0.000
C1 0.0142(14) 0.0112(14) 0.0165(14) 0.0001(11) 0.0035(11) -0.0007(9)
N1 0.0167(12) 0.0132(13) 0.0188(13) 0.0014(11) 0.0055(10) -0.0010(10)
N2 0.0175(12) 0.0128(13) 0.0173(13) 0.0001(10) 0.0057(10) -0.0013(10)
C2 0.0192(14) 0.0221(17) 0.0264(17) 0.0053(14) 0.0105(12) 0.0010(12)
C3 0.0223(15) 0.0123(15) 0.0228(16) -0.0015(12) 0.0050(12) 0.0018(11)
Cl1 0.0159(4) 0.0138(5) 0.0181(5) 0.000 0.0094(3) 0.000
O1 0.0206(16) 0.0175(17) 0.0201(17) 0.000 0.0077(13) 0.000

loop_
_atom_type_symbol
_atom_type_description
_atom_type_scat_dispersion_real
_atom_type_scat_dispersion_imag
_atom_type_scat_source
C C 0.0033 0.0016 'International Tables Vol C Tables 4.2.6.8 and 6.1.1.4'
H H 0.0000 0.0000 'International Tables Vol C Tables 4.2.6.8 and 6.1.1.4'
N N 0.0061 0.0033 'International Tables Vol C Tables 4.2.6.8 and 6.1.1.4'
Au Au -2.0133 8.8022 'International Tables Vol C Tables 4.2.6.8 and 6.1.1.4'
Cl Cl 0.1484 0.1585 'International Tables Vol C Tables 4.2.6.8 and 6.1.1.4'
O O 0.0106 0.0060 'International Tables Vol C Tables 4.2.6.8 and 6.1.1.4'

loop_
_geom_angle_atom_site_label_1
_geom_angle_atom_site_label_2
_geom_angle_atom_site_label_3
_geom_angle
_geom_angle_site_symmetry_1
_geom_angle_site_symmetry_3
_geom_angle_publ_flag
C1 Au1 C1 173.49(17) . 6 ?
C1 Au1 Au1 91.86(8) . 5_556 ?
N1 C1 N2 117.6(3) . . ?
N1 C1 Au1 125.3(2) . . ?
N2 C1 Au1 117.1(2) . . ?
C1 N1 C2 122.5(3) . . ?
C1 N2 C3 124.6(3) . . ?

loop_
_geom_bond_atom_site_label_1
_geom_bond_atom_site_label_2
_geom_bond_distance
_geom_bond_site_symmetry_2
_geom_bond_publ_flag
Au1 C1 2.039(4) . ?
Au1 Au1 3.1231(3) 5_556 ?
C1 N1 1.326(4) . ?
C1 N2 1.333(4) . ?
N1 C2 1.461(5) . ?
N2 C3 1.452(5) . ?

loop_
_geom_hbond_atom_site_label_D
_geom_hbond_atom_site_label_H
_geom_hbond_atom_site_label_A
_geom_hbond_distance_DH
_geom_hbond_distance_HA
_geom_hbond_distance_DA
_geom_hbond_angle_DHA
_geom_hbond_site_symmetry_A
N1 H1 O1 0.88 2.18 2.953(3) 146.7 7_556
N2 H2 Cl1 0.88 2.48 3.323(3) 161.7 5_557
O1 H1A Cl1 0.98 2.17 3.151(4) 179.2 .
O1 H1B Cl1 0.96 2.41 3.320(4) 157.6 5_557
